data_7110975
loop_
_publ_author_name
'Chen-jie, Fang'
'Chun-ying, Duan'
'Cheng, He'
'Qing-jin, Meng'

_publ_section_title
;
 A double-helix generated from a ferrocenyl-thiosemicarbazato
 metallo-synthon and its novel hydrogen-bonding cavities
;
_journal_issue 13
_journal_name_full 'Chemical Communications'
_journal_page_first 1187
_journal_paper_doi 10.1039/b003072o
_journal_year 2000
_chemical_formula_sum 'C16 H22 Fe N6 O S2'
_chemical_formula_weight 434.37
_chemical_name_systematic
;
 ? 
;
_space_group_IT_number 15
_symmetry_cell_setting monoclinic
_symmetry_space_group_name_Hall '-C 2yc'
_symmetry_space_group_name_H-M 'C 1 2/c 1'
_atom_sites_solution_hydrogens geom
_atom_sites_solution_primary direct
_atom_sites_solution_secondary difmap
_audit_creation_method SHELXL-97
_cell_angle_alpha 90.00
_cell_angle_beta 125.944(12)
_cell_angle_gamma 90.00
_cell_formula_units_Z 8
_cell_length_a 29.0219(14)
_cell_length_b 8.797(2)
_cell_length_c 18.447(2)
_cell_measurement_reflns_used 59
_cell_measurement_temperature 293(2)
_cell_measurement_theta_max 11.97
_cell_measurement_theta_min 4.91
_cell_volume 3812.9(11)
_computing_cell_refinement 'Siemens XSCANS'
_computing_data_collection 'Siemens XSCANS'
_computing_data_reduction 'Siemens SHELXTL'
_computing_molecular_graphics 'Siemens SHELXTL'
_computing_publication_material 'Siemens SHELXTL'
_computing_structure_refinement 'Siemens SHELXTL'
_computing_structure_solution 'Siemens SHELXTL'
_diffrn_ambient_temperature 293(2)
_diffrn_measured_fraction_theta_full 0.999
_diffrn_measured_fraction_theta_max 0.999
_diffrn_measurement_device 'Siemens P4'
_diffrn_measurement_method '2\q/\w scans'
_diffrn_radiation_monochromator graphite
_diffrn_radiation_source 'fine-focus sealed tube'
_diffrn_radiation_type MoK\a
_diffrn_radiation_wavelength 0.71073
_diffrn_reflns_av_R_equivalents 0.0680
_diffrn_reflns_av_sigmaI/netI 0.0767
_diffrn_reflns_limit_h_max 34
_diffrn_reflns_limit_h_min -1
_diffrn_reflns_limit_k_max 10
_diffrn_reflns_limit_k_min -1
_diffrn_reflns_limit_l_max 18
_diffrn_reflns_limit_l_min -21
_diffrn_reflns_number 4079
_diffrn_reflns_theta_full 25.00
_diffrn_reflns_theta_max 25.00
_diffrn_reflns_theta_min 2.21
_diffrn_standards_decay_% 10.29
_diffrn_standards_interval_count 97
_diffrn_standards_number 3
_exptl_absorpt_coefficient_mu 1.029
_exptl_absorpt_correction_T_max 0.7044
_exptl_absorpt_correction_T_min 0.5154
_exptl_absorpt_correction_type psi-scan
_exptl_crystal_colour 'red                 '
_exptl_crystal_density_diffrn 1.513
_exptl_crystal_density_method 'not measured'
_exptl_crystal_description 'prism                 '
_exptl_crystal_F_000 1808
_exptl_crystal_size_max 0.50
_exptl_crystal_size_mid 0.30
_exptl_crystal_size_min 0.30
_refine_diff_density_max 0.737
_refine_diff_density_min -1.588
_refine_diff_density_rms 0.118
_refine_ls_extinction_method none
_refine_ls_goodness_of_fit_ref 1.023
_refine_ls_hydrogen_treatment mixed
_refine_ls_matrix_type full
_refine_ls_number_parameters 323
_refine_ls_number_reflns 3350
_refine_ls_number_restraints 0
_refine_ls_restrained_S_all 1.023
_refine_ls_R_factor_all 0.1003
_refine_ls_R_factor_gt 0.0647
_refine_ls_shift/su_max 0.000
_refine_ls_shift/su_mean 0.000
_refine_ls_structure_factor_coef Fsqd
_refine_ls_weighting_details 'calc w=1/[\s^2^(Fo^2^)+(0.1051P)^2^+0.0000P] where P=(Fo^2^+2Fc^2^)/3'
_refine_ls_weighting_scheme calc
_refine_ls_wR_factor_gt 0.1512
_refine_ls_wR_factor_ref 0.1739
_reflns_number_gt 2297
_reflns_number_total 3350
_reflns_threshold_expression >2sigma(I)
_cod_data_source_file b003072osup1.cif
_cod_data_source_block H2L
_cod_depositor_comments
;
The following automatic conversions were performed:

'_symmetry_cell_setting' value 'Monoclinic' changed to 'monoclinic'
according to /home/saulius/struct/CIF-dictionaries/cif_core.dic
dictionary named 'cif_core.dic' version 2.4.2 from 2011-04-26.

Automatic conversion script
Id: cif_fix_values 1891 2012-01-12 08:04:46Z andrius 
;
_cod_original_cell_volume 3812.7(11)
_cod_original_sg_symbol_H-M 'C2/c  '
_cod_database_code 7110975

loop_
_symmetry_equiv_pos_as_xyz
'x, y, z'
'-x, y, -z+1/2'
'x+1/2, y+1/2, z'
'-x+1/2, y+1/2, -z+1/2'
'-x, -y, -z'
'x, -y, z-1/2'
'-x+1/2, -y+1/2, -z'
'x+1/2, -y+1/2, z-1/2'

loop_
_atom_site_label
_atom_site_type_symbol
_atom_site_fract_x
_atom_site_fract_y
_atom_site_fract_z
_atom_site_U_iso_or_equiv
_atom_site_adp_type
_atom_site_occupancy
_atom_site_symmetry_multiplicity
_atom_site_calc_flag
Fe1 Fe 0.13706(3) 0.96472(9) 0.36644(5) 0.0304(3) Uani 1 1 d
S2 S 0.00267(7) 0.2987(2) 0.45243(11) 0.0507(5) Uani 1 1 d
S1 S 0.17546(6) 0.57258(17) 0.75892(9) 0.0389(4) Uani 1 1 d
N1 N 0.2394(2) 0.7733(8) 0.7476(4) 0.0535(15) Uani 1 1 d
H1NB H 0.246(3) 0.848(7) 0.726(4) 0.043(19) Uiso 1 1 d
H1NA H 0.262(6) 0.754(14) 0.799(9) 0.17(6) Uiso 1 1 d
N2 N 0.1448(2) 0.7762(6) 0.6324(3) 0.0384(11) Uani 1 1 d
H2NA H 0.112(2) 0.743(6) 0.606(4) 0.028(15) Uiso 1 1 d
N3 N 0.1578(2) 0.8796(5) 0.5903(3) 0.0379(11) Uani 1 1 d
N4 N 0.06824(18) 0.5823(5) 0.3713(3) 0.0325(10) Uani 1 1 d
N5 N 0.0623(2) 0.4793(5) 0.4214(3) 0.0345(11) Uani 1 1 d
H5NA H 0.089(2) 0.436(6) 0.460(4) 0.027(16) Uiso 1 1 d
N6 N -0.0342(2) 0.4871(7) 0.3179(3) 0.0476(13) Uani 1 1 d
H6NA H -0.026(4) 0.553(9) 0.286(6) 0.09(3) Uiso 1 1 d
H6NB H -0.079(5) 0.481(12) 0.300(7) 0.13(4) Uiso 1 1 d
C1 C 0.1875(2) 0.7160(6) 0.7114(3) 0.0341(12) Uani 1 1 d
C2 C 0.1164(2) 0.9325(6) 0.5136(3) 0.0319(12) Uani 1 1 d
C3 C 0.0549(3) 0.8970(9) 0.4682(5) 0.0476(16) Uani 1 1 d
H3C H 0.047(3) 0.782(8) 0.456(4) 0.054(19) Uiso 1 1 d
H3B H 0.045(4) 0.930(11) 0.498(7) 0.10(4) Uiso 1 1 d
H3A H 0.036(4) 0.942(9) 0.418(6) 0.08(3) Uiso 1 1 d
C4 C 0.1330(2) 1.0332(6) 0.4690(4) 0.0342(12) Uani 1 1 d
C5 C 0.1887(3) 1.0577(7) 0.4923(4) 0.0395(14) Uani 1 1 d
H5A H 0.224(2) 1.012(6) 0.542(4) 0.030(14) Uiso 1 1 d
C6 C 0.1842(3) 1.1571(7) 0.4272(4) 0.0444(15) Uani 1 1 d
H6A H 0.214(3) 1.192(8) 0.430(4) 0.06(2) Uiso 1 1 d
C7 C 0.1257(3) 1.1924(7) 0.3639(4) 0.0481(16) Uani 1 1 d
H7A H 0.105(2) 1.255(7) 0.308(4) 0.044(16) Uiso 1 1 d
C8 C 0.0946(3) 1.1195(7) 0.3892(4) 0.0434(14) Uani 1 1 d
H8A H 0.055(2) 1.124(6) 0.357(3) 0.023(13) Uiso 1 1 d
C9 C 0.0787(3) 0.8181(7) 0.2714(4) 0.0412(14) Uani 1 1 d
H9A H 0.043(2) 0.802(6) 0.242(3) 0.023(13) Uiso 1 1 d
C10 C 0.1019(3) 0.9072(8) 0.2354(4) 0.0513(17) Uani 1 1 d
H10A H 0.091(3) 0.986(9) 0.197(5) 0.07(2) Uiso 1 1 d
C11 C 0.1611(3) 0.8832(7) 0.2893(5) 0.0493(17) Uani 1 1 d
H11A H 0.192(3) 0.931(8) 0.289(5) 0.06(2) Uiso 1 1 d
C12 C 0.1745(3) 0.7772(8) 0.3560(5) 0.0435(15) Uani 1 1 d
H12A H 0.203(3) 0.758(8) 0.399(4) 0.04(2) Uiso 1 1 d
C13 C 0.1239(2) 0.7339(6) 0.3460(3) 0.0333(12) Uani 1 1 d
C14 C 0.1188(2) 0.6251(6) 0.4004(3) 0.0311(12) Uani 1 1 d
C15 C 0.1720(3) 0.5665(8) 0.4849(5) 0.0471(16) Uani 1 1 d
H15B H 0.210(3) 0.600(8) 0.490(5) 0.07(2) Uiso 1 1 d
H15C H 0.167(3) 0.464(8) 0.496(5) 0.07(2) Uiso 1 1 d
H15A H 0.182(4) 0.609(10) 0.537(6) 0.10(3) Uiso 1 1 d
C16 C 0.0105(2) 0.4299(6) 0.3932(4) 0.0318(12) Uani 1 1 d
O1W O 0.1402(2) 0.3225(7) 0.5992(3) 0.0625(14) Uani 1 1 d
H1WA H 0.139(3) 0.383(8) 0.628(4) 0.05(2) Uiso 1 1 d
H1WB H 0.099(4) 0.261(11) 0.569(7) 0.12(3) Uiso 1 1 d

loop_
_atom_site_aniso_label
_atom_site_aniso_U_11
_atom_site_aniso_U_22
_atom_site_aniso_U_33
_atom_site_aniso_U_23
_atom_site_aniso_U_13
_atom_site_aniso_U_12
Fe1 0.0307(4) 0.0328(4) 0.0305(4) -0.0020(3) 0.0196(3) -0.0066(3)
S2 0.0447(9) 0.0552(10) 0.0551(10) 0.0200(8) 0.0309(8) -0.0002(7)
S1 0.0343(8) 0.0496(9) 0.0311(7) 0.0078(6) 0.0182(6) 0.0052(6)
N1 0.032(3) 0.076(4) 0.042(3) 0.007(3) 0.016(3) -0.012(3)
N2 0.030(3) 0.053(3) 0.032(2) 0.007(2) 0.018(2) -0.003(2)
N3 0.039(3) 0.043(3) 0.036(3) -0.001(2) 0.025(2) -0.006(2)
N4 0.031(2) 0.035(2) 0.029(2) 0.0003(19) 0.016(2) -0.0079(19)
N5 0.028(3) 0.038(3) 0.032(2) 0.006(2) 0.015(2) -0.001(2)
N6 0.030(3) 0.059(3) 0.042(3) 0.015(3) 0.015(2) 0.000(2)
C1 0.035(3) 0.041(3) 0.030(3) -0.006(2) 0.021(3) -0.001(3)
C2 0.035(3) 0.034(3) 0.031(3) -0.006(2) 0.022(2) -0.004(2)
C3 0.037(3) 0.063(5) 0.050(4) 0.015(4) 0.029(3) 0.001(3)
C4 0.045(3) 0.027(3) 0.038(3) -0.002(2) 0.028(3) 0.000(2)
C5 0.042(3) 0.042(3) 0.033(3) -0.008(3) 0.021(3) -0.012(3)
C6 0.056(4) 0.037(3) 0.051(4) -0.013(3) 0.037(3) -0.024(3)
C7 0.078(5) 0.029(3) 0.052(4) 0.004(3) 0.047(4) -0.006(3)
C8 0.044(4) 0.045(3) 0.048(3) 0.007(3) 0.030(3) 0.009(3)
C9 0.033(3) 0.055(4) 0.027(3) -0.007(3) 0.013(3) -0.017(3)
C10 0.062(4) 0.055(4) 0.039(3) -0.005(3) 0.031(3) -0.015(3)
C11 0.061(4) 0.051(4) 0.063(4) -0.016(3) 0.052(4) -0.023(3)
C12 0.042(4) 0.046(4) 0.052(4) -0.008(3) 0.033(4) -0.007(3)
C13 0.034(3) 0.032(3) 0.037(3) -0.014(2) 0.023(3) -0.013(2)
C14 0.026(3) 0.029(3) 0.036(3) -0.008(2) 0.017(2) -0.005(2)
C15 0.031(3) 0.048(4) 0.050(4) 0.003(3) 0.017(3) -0.002(3)
C16 0.032(3) 0.030(3) 0.036(3) 0.001(2) 0.022(3) -0.001(2)
O1W 0.063(3) 0.069(4) 0.039(3) -0.002(3) 0.020(3) 0.004(3)

loop_
_atom_type_symbol
_atom_type_description
_atom_type_scat_dispersion_real
_atom_type_scat_dispersion_imag
_atom_type_scat_source
C C 0.0033 0.0016 'International Tables Vol C Tables 4.2.6.8 and 6.1.1.4'
H H 0.0000 0.0000 'International Tables Vol C Tables 4.2.6.8 and 6.1.1.4'
N N 0.0061 0.0033 'International Tables Vol C Tables 4.2.6.8 and 6.1.1.4'
S S 0.1246 0.1234 'International Tables Vol C Tables 4.2.6.8 and 6.1.1.4'
Fe Fe 0.3463 0.8444 'International Tables Vol C Tables 4.2.6.8 and 6.1.1.4'
O O 0.0106 0.0060 'International Tables Vol C Tables 4.2.6.8 and 6.1.1.4'

loop_
_geom_angle_atom_site_label_1
_geom_angle_atom_site_label_2
_geom_angle_atom_site_label_3
_geom_angle
C7 Fe1 C9 124.5(3)
C7 Fe1 C8 40.1(2)
C9 Fe1 C8 107.6(3)
C7 Fe1 C12 152.0(3)
C9 Fe1 C12 68.1(3)
C8 Fe1 C12 167.6(2)
C7 Fe1 C11 116.6(3)
C9 Fe1 C11 68.2(3)
C8 Fe1 C11 150.6(3)
C12 Fe1 C11 40.1(3)
C7 Fe1 C6 40.8(3)
C9 Fe1 C6 161.6(2)
C8 Fe1 C6 68.0(3)
C12 Fe1 C6 119.8(3)
C11 Fe1 C6 106.2(2)
C7 Fe1 C4 68.6(2)
C9 Fe1 C4 120.8(2)
C8 Fe1 C4 41.0(2)
C12 Fe1 C4 130.1(3)
C11 Fe1 C4 166.0(3)
C6 Fe1 C4 68.6(2)
C7 Fe1 C5 68.5(3)
C9 Fe1 C5 156.1(2)
C8 Fe1 C5 68.3(3)
C12 Fe1 C5 110.6(3)
C11 Fe1 C5 127.2(3)
C6 Fe1 C5 40.7(2)
C4 Fe1 C5 40.6(2)
C7 Fe1 C13 163.8(3)
C9 Fe1 C13 40.9(2)
C8 Fe1 C13 128.8(2)
C12 Fe1 C13 40.5(2)
C11 Fe1 C13 68.3(2)
C6 Fe1 C13 155.2(3)
C4 Fe1 C13 110.6(2)
C5 Fe1 C13 122.2(2)
C7 Fe1 C10 104.7(3)
C9 Fe1 C10 40.8(2)
C8 Fe1 C10 117.5(3)
C12 Fe1 C10 67.4(3)
C11 Fe1 C10 40.1(3)
C6 Fe1 C10 123.9(3)
C4 Fe1 C10 153.6(3)
C5 Fe1 C10 162.6(3)
C13 Fe1 C10 68.4(3)
C1 N2 N3 118.8(5)
C2 N3 N2 117.8(5)
C14 N4 N5 118.3(4)
C16 N5 N4 120.5(5)
N1 C1 N2 116.3(5)
N1 C1 S1 122.7(5)
N2 C1 S1 121.0(4)
N3 C2 C4 115.6(5)
N3 C2 C3 125.1(5)
C4 C2 C3 119.3(5)
C5 C4 C8 106.8(5)
C5 C4 C2 127.5(5)
C8 C4 C2 125.5(5)
C5 C4 Fe1 69.7(3)
C8 C4 Fe1 68.9(3)
C2 C4 Fe1 123.6(4)
C4 C5 C6 108.2(5)
C4 C5 Fe1 69.7(3)
C6 C5 Fe1 69.4(3)
C7 C6 C5 107.5(5)
C7 C6 Fe1 68.8(3)
C5 C6 Fe1 69.9(3)
C8 C7 C6 108.7(5)
C8 C7 Fe1 70.5(4)
C6 C7 Fe1 70.4(3)
C7 C8 C4 108.8(6)
C7 C8 Fe1 69.5(4)
C4 C8 Fe1 70.0(3)
C10 C9 C13 108.5(6)
C10 C9 Fe1 70.7(4)
C13 C9 Fe1 70.7(3)
C11 C10 C9 107.6(6)
C11 C10 Fe1 69.5(4)
C9 C10 Fe1 68.5(3)
C12 C11 C10 108.3(6)
C12 C11 Fe1 69.9(4)
C10 C11 Fe1 70.4(4)
C11 C12 C13 109.3(6)
C11 C12 Fe1 70.0(4)
C13 C12 Fe1 70.3(3)
C12 C13 C9 106.3(5)
C12 C13 C14 127.1(5)
C9 C13 C14 126.7(5)
C12 C13 Fe1 69.2(3)
C9 C13 Fe1 68.4(3)
C14 C13 Fe1 127.3(4)
N4 C14 C13 117.2(5)
N4 C14 C15 124.0(5)
C13 C14 C15 118.8(5)
N6 C16 N5 117.9(5)
N6 C16 S2 121.2(4)
N5 C16 S2 120.9(4)

loop_
_geom_bond_atom_site_label_1
_geom_bond_atom_site_label_2
_geom_bond_distance
Fe1 C7 2.026(6)
Fe1 C9 2.030(6)
Fe1 C8 2.038(6)
Fe1 C12 2.046(7)
Fe1 C11 2.047(6)
Fe1 C6 2.048(6)
Fe1 C4 2.053(5)
Fe1 C5 2.054(6)
Fe1 C13 2.060(5)
Fe1 C10 2.060(6)
S2 C16 1.693(5)
S1 C1 1.686(6)
N1 C1 1.336(8)
N2 C1 1.349(7)
N2 N3 1.386(6)
N3 C2 1.292(7)
N4 C14 1.286(6)
N4 N5 1.375(6)
N5 C16 1.343(7)
N6 C16 1.322(7)
C2 C4 1.468(8)
C2 C3 1.494(8)
C4 C5 1.426(8)
C4 C8 1.435(8)
C5 C6 1.427(8)
C6 C7 1.420(10)
C7 C8 1.393(8)
C9 C10 1.426(9)
C9 C13 1.429(8)
C10 C11 1.408(10)
C11 C12 1.404(10)
C12 C13 1.422(8)
C13 C14 1.456(8)
C14 C15 1.501(8)
